data_2201610
loop_
_publ_author_name
'Guilardi, Silvana'
'Machado, Antonio Eduardo da Hora'
'Resende, Jackson Ant\^onio Lamounier Camargos'
'Franca, Eduardo de Faria'

_publ_section_title
;
 3-(Benzoxazol-2-yl)cromem-2-one
;
_journal_issue 9
_journal_name_full 'Acta Crystallographica Section E'
_journal_page_first o985
_journal_page_last o987
_journal_paper_doi 10.1107/S1600536802013740
_journal_volume 58
_journal_year 2002
_chemical_formula_iupac 'C16 H9 N O3'
_chemical_formula_moiety 'C16 H9 N O3'
_chemical_formula_sum 'C16 H9 N O3'
_chemical_formula_weight 263.24
_space_group_IT_number 14
_symmetry_cell_setting monoclinic
_symmetry_space_group_name_Hall '-P 2ybc'
_symmetry_space_group_name_H-M 'P 1 21/c 1'
_audit_creation_method 'WinGX routine CIF_UPDATE'
_cell_angle_alpha 90.000
_cell_angle_beta 113.508(5)
_cell_angle_gamma 90.000
_cell_formula_units_Z 4
_cell_length_a 7.493(5)
_cell_length_b 21.276(5)
_cell_length_c 8.024(5)
_cell_measurement_reflns_used 25
_cell_measurement_temperature 293(2)
_cell_measurement_theta_max 30
_cell_measurement_theta_min 2.1
_cell_volume 1173.0(11)
_computing_cell_refinement 'CAD-4 EXPRESS Software'
_computing_data_collection 'CAD-4 EXPRESS Software (Enraf-Nonius, 1994)'
_computing_data_reduction 'XCAD4 (Harms & Wocadlo, 1995)'
_computing_molecular_graphics 'ORTEP-3 for Windows (Farrugia, 1997)'
_computing_publication_material 'WinGX (Farrugia, 1999)'
_computing_structure_refinement 'SHELXL97 (Sheldrick, 1997)'
_computing_structure_solution 'SIR97 (Altomare et al., 1999)'
_diffrn_measured_fraction_theta_full 1
_diffrn_measured_fraction_theta_max 1
_diffrn_measurement_device '\k-geometry diffractometer'
_diffrn_measurement_device_type 'Enraf-Nonius Turbo-CAD-4'
_diffrn_measurement_method 'non-profiled \w/2\q'
_diffrn_radiation_type MoK\a
_diffrn_radiation_wavelength 0.71073
_diffrn_reflns_av_R_equivalents 0.022
_diffrn_reflns_limit_h_max 10
_diffrn_reflns_limit_h_min 0
_diffrn_reflns_limit_k_max 0
_diffrn_reflns_limit_k_min -29
_diffrn_reflns_limit_l_max 10
_diffrn_reflns_limit_l_min -11
_diffrn_reflns_number 3638
_diffrn_reflns_theta_full 29.96
_diffrn_reflns_theta_max 29.96
_diffrn_reflns_theta_min 2.93
_diffrn_standards_decay_% 6
_diffrn_standards_interval_time 120
_diffrn_standards_number 3
_exptl_absorpt_coefficient_mu 0.105
_exptl_absorpt_correction_type none
_exptl_crystal_colour yellow
_exptl_crystal_density_diffrn 1.491
_exptl_crystal_density_method 'not measured'
_exptl_crystal_description prism
_exptl_crystal_F_000 544
_exptl_crystal_size_max 0.25
_exptl_crystal_size_mid 0.20
_exptl_crystal_size_min 0.10
_refine_diff_density_max 0.23
_refine_diff_density_min -0.189
_refine_ls_extinction_method none
_refine_ls_goodness_of_fit_ref 0.803
_refine_ls_hydrogen_treatment refxyz
_refine_ls_matrix_type full
_refine_ls_number_parameters 208
_refine_ls_number_reflns 3409
_refine_ls_number_restraints 0
_refine_ls_restrained_S_all 0.803
_refine_ls_R_factor_gt 0.0553
_refine_ls_shift/su_max 0.001
_refine_ls_structure_factor_coef Fsqd
_refine_ls_weighting_details 'calc w = 1/[\s^2^(Fo^2^)+(0.0479P)^2^] where P = (Fo^2^+2Fc^2^)/3'
_refine_ls_weighting_scheme calc
_refine_ls_wR_factor_ref 0.1198
_reflns_number_gt 1232
_reflns_number_total 3409
_reflns_threshold_expression I>2\s(I)
_cod_data_source_file om6102.cif
_cod_data_source_block I
_cod_original_sg_symbol_H-M 'P 21/c'
_cod_database_code 2201610
_cod_database_fobs_code 2201610

loop_
_symmetry_equiv_pos_as_xyz
'x, y, z'
'-x, y+1/2, -z+1/2'
'-x, -y, -z'
'x, -y-1/2, z-1/2'

loop_
_atom_site_label
_atom_site_fract_x
_atom_site_fract_y
_atom_site_fract_z
_atom_site_U_iso_or_equiv
_atom_site_adp_type
_atom_site_calc_flag
_atom_site_refinement_flags
_atom_site_occupancy
_atom_site_disorder_assembly
_atom_site_disorder_group
_atom_site_type_symbol
O1 0.2968(2) 0.04655(7) 0.78633(19) 0.0470(4) Uani d . 1 . . O
O2 0.2258(3) 0.00673(8) 0.5150(2) 0.0676(6) Uani d . 1 . . O
O3 -0.0303(2) 0.06899(7) 0.21428(18) 0.0479(4) Uani d . 1 . . O
N -0.1069(3) 0.16788(9) 0.2586(2) 0.0419(5) Uani d . 1 . . N
C2 0.2035(3) 0.05051(11) 0.5996(3) 0.0452(6) Uani d . 1 . . C
C3 0.0899(3) 0.10753(10) 0.5278(3) 0.0378(5) Uani d . 1 . . C
C4 0.0836(3) 0.15330(10) 0.6430(3) 0.0376(5) Uani d . 1 . . C
C5 0.1921(3) 0.19554(11) 0.9564(3) 0.0416(6) Uani d . 1 . . C
C6 0.3018(4) 0.18729(12) 1.1402(3) 0.0511(7) Uani d . 1 . . C
C7 0.4050(4) 0.13245(12) 1.2030(3) 0.0518(7) Uani d . 1 . . C
C8 0.4028(4) 0.08539(12) 1.0853(3) 0.0490(7) Uani d . 1 . . C
C9 0.2956(3) 0.09401(10) 0.9020(3) 0.0379(5) Uani d . 1 . . C
C10 0.1891(3) 0.14862(10) 0.8340(3) 0.0360(5) Uani d . 1 . . C
C11 -0.0180(3) 0.11645(11) 0.3327(3) 0.0427(6) Uani d . 1 . . C
C12 -0.1404(3) 0.09383(10) 0.0455(3) 0.0391(5) Uani d . 1 . . C
C13 -0.1964(4) 0.06665(11) -0.1224(3) 0.0472(6) Uani d . 1 . . C
C14 -0.3081(4) 0.10330(12) -0.2676(3) 0.0504(6) Uani d . 1 . . C
C15 -0.3586(4) 0.16474(13) -0.2451(3) 0.0529(7) Uani d . 1 . . C
C16 -0.2987(4) 0.19161(12) -0.0746(3) 0.0498(7) Uani d . 1 . . C
C17 -0.1881(3) 0.15498(10) 0.0728(3) 0.0393(5) Uani d . 1 . . C
H4 0.000(3) 0.1907(10) 0.589(3) 0.047 Uiso d . 1 . . H
H5 0.111(3) 0.2323(10) 0.909(3) 0.047 Uiso d . 1 . . H
H6 0.299(3) 0.2147(10) 1.224(3) 0.047 Uiso d . 1 . . H
H7 0.486(3) 0.1252(9) 1.338(3) 0.047 Uiso d . 1 . . H
H8 0.470(3) 0.0502(10) 1.121(3) 0.047 Uiso d . 1 . . H
H13 -0.157(3) 0.0244(10) -0.136(3) 0.047 Uiso d . 1 . . H
H14 -0.356(3) 0.0843(9) -0.395(3) 0.047 Uiso d . 1 . . H
H15 -0.431(3) 0.1870(10) -0.352(3) 0.047 Uiso d . 1 . . H
H16 -0.328(3) 0.2334(10) -0.057(3) 0.047 Uiso d . 1 . . H

loop_
_atom_site_aniso_label
_atom_site_aniso_U_11
_atom_site_aniso_U_22
_atom_site_aniso_U_33
_atom_site_aniso_U_12
_atom_site_aniso_U_13
_atom_site_aniso_U_23
O1 0.0567(11) 0.0348(9) 0.0440(9) 0.0056(8) 0.0142(8) -0.0012(7)
O2 0.0857(14) 0.0511(11) 0.0606(11) 0.0207(10) 0.0234(10) -0.0134(9)
O3 0.0592(11) 0.0410(10) 0.0392(9) -0.0003(8) 0.0150(8) -0.0023(7)
N 0.0456(12) 0.0381(11) 0.0379(10) 0.0011(9) 0.0124(9) -0.0039(9)
C2 0.0451(14) 0.0399(14) 0.0475(14) 0.0027(12) 0.0153(12) -0.0026(11)
C3 0.0398(14) 0.0353(13) 0.0393(12) -0.0007(11) 0.0168(11) -0.0016(10)
C4 0.0387(13) 0.0336(13) 0.0397(13) 0.0002(11) 0.0147(11) 0.0046(10)
C5 0.0488(15) 0.0387(13) 0.0379(14) 0.0035(12) 0.0180(12) 0.0007(10)
C6 0.0632(18) 0.0515(17) 0.0404(15) -0.0065(14) 0.0224(13) -0.0132(12)
C7 0.0618(18) 0.0578(17) 0.0314(13) 0.0018(14) 0.0138(12) 0.0024(12)
C8 0.0504(16) 0.0436(15) 0.0462(14) 0.0051(12) 0.0121(13) 0.0094(12)
C9 0.0430(14) 0.0305(12) 0.0403(13) -0.0022(11) 0.0168(11) -0.0021(10)
C10 0.0376(13) 0.0322(12) 0.0372(13) -0.0034(10) 0.0138(10) 0.0009(10)
C11 0.0432(15) 0.0465(15) 0.0399(13) -0.0084(12) 0.0181(11) -0.0090(11)
C12 0.0424(14) 0.0382(13) 0.0347(12) -0.0026(11) 0.0134(11) 0.0023(10)
C13 0.0557(16) 0.0413(14) 0.0412(14) 0.0008(13) 0.0157(12) -0.0039(12)
C14 0.0555(16) 0.0561(16) 0.0384(13) -0.0004(13) 0.0173(13) -0.0042(12)
C15 0.0546(17) 0.0581(17) 0.0400(14) 0.0033(14) 0.0123(12) 0.0075(13)
C16 0.0531(16) 0.0418(15) 0.0514(16) 0.0068(13) 0.0177(13) 0.0027(13)
C17 0.0388(13) 0.0378(13) 0.0391(13) -0.0021(11) 0.0131(11) -0.0026(10)

loop_
_atom_type_symbol
_atom_type_description
_atom_type_scat_dispersion_real
_atom_type_scat_dispersion_imag
_atom_type_scat_source
C C 0.0033 0.0016 'International Tables Vol C Tables 4.2.6.8 and 6.1.1.4'
H H 0 0 'International Tables Vol C Tables 4.2.6.8 and 6.1.1.4'
N N 0.0061 0.0033 'International Tables Vol C Tables 4.2.6.8 and 6.1.1.4'
O O 0.0106 0.006 'International Tables Vol C Tables 4.2.6.8 and 6.1.1.4'

loop_
_geom_angle_atom_site_label_1
_geom_angle_atom_site_label_2
_geom_angle_atom_site_label_3
_geom_angle
_geom_angle_publ_flag
C9 O1 C2 123.46(17) ?
C11 O3 C12 104.35(17) ?
C11 N C17 104.44(18) ?
O2 C2 O1 116.2(2) yes
O2 C2 C3 127.6(2) yes
O1 C2 C3 116.19(19) yes
C4 C3 C11 118.8(2) ?
C4 C3 C2 120.0(2) yes
C11 C3 C2 121.11(19) ?
C3 C4 C10 122.0(2) yes
C3 C4 H4 117.7(11) ?
C10 C4 H4 120.3(11) ?
C6 C5 C10 119.7(2) ?
C6 C5 H5 122.1(12) ?
C10 C5 H5 118.1(12) ?
C7 C6 C5 120.3(2) ?
C7 C6 H6 117.0(14) ?
C5 C6 H6 122.3(14) ?
C8 C7 C6 121.0(2) ?
C8 C7 H7 117.3(11) ?
C6 C7 H7 121.7(11) ?
C7 C8 C9 118.6(2) ?
C7 C8 H8 123.2(14) ?
C9 C8 H8 118.1(14) ?
O1 C9 C8 117.7(2) yes
O1 C9 C10 120.41(18) ?
C8 C9 C10 121.9(2) ?
C9 C10 C5 118.42(19) ?
C9 C10 C4 117.8(2) ?
C5 C10 C4 123.8(2) yes
N C11 O3 115.25(19) ?
N C11 C3 124.4(2) ?
O3 C11 C3 120.3(2) ?
C13 C12 O3 129.3(2) ?
C13 C12 C17 123.6(2) ?
O3 C12 C17 107.15(17) ?
C12 C13 C14 116.0(2) ?
C12 C13 H13 121.0(12) ?
C14 C13 H13 123.0(12) ?
C13 C14 C15 121.9(2) ?
C13 C14 H14 118.3(12) ?
C15 C14 H14 119.9(12) ?
C16 C15 C14 121.3(2) ?
C16 C15 H15 122.4(13) ?
C14 C15 H15 116.3(13) ?
C15 C16 C17 117.4(2) ?
C15 C16 H16 122.5(13) ?
C17 C16 H16 120.1(13) ?
C16 C17 C12 119.8(2) ?
C16 C17 N 131.4(2) ?
C12 C17 N 108.82(18) ?

loop_
_geom_bond_atom_site_label_1
_geom_bond_atom_site_label_2
_geom_bond_site_symmetry_2
_geom_bond_distance
_geom_bond_publ_flag
O1 C9 . 1.374(2) yes
O1 C2 . 1.381(3) yes
O2 C2 . 1.203(2) yes
O3 C11 . 1.364(2) ?
O3 C12 . 1.379(2) ?
N C11 . 1.295(3) ?
N C17 . 1.395(3) ?
C2 C3 . 1.462(3) yes
C3 C4 . 1.356(3) yes
C3 C11 . 1.460(3) yes
C4 C10 . 1.420(3) yes
C4 H4 . 1.00(2) ?
C5 C6 . 1.383(3) ?
C5 C10 . 1.394(3) ?
C5 H5 . 0.97(2) ?
C6 C7 . 1.379(3) ?
C6 H6 . 0.90(2) ?
C7 C8 . 1.372(3) ?
C7 H7 . 1.02(2) ?
C8 C9 . 1.379(3) ?
C8 H8 . 0.88(2) ?
C9 C10 . 1.392(3) yes
C12 C13 . 1.369(3) ?
C12 C17 . 1.390(3) ?
C13 C14 . 1.374(3) ?
C13 H13 . 0.97(2) ?
C14 C15 . 1.392(3) ?
C14 H14 . 1.02(2) ?
C15 C16 . 1.382(3) ?
C15 H15 . 0.940(19) ?
C16 C17 . 1.382(3) ?
C16 H16 . 0.94(2) ?

loop_
_geom_hbond_atom_site_label_D
_geom_hbond_atom_site_label_H
_geom_hbond_atom_site_label_A
_geom_hbond_site_symmetry_A
_geom_hbond_distance_DH
_geom_hbond_distance_HA
_geom_hbond_distance_DA
_geom_hbond_angle_DHA
C5 H5 N 4_566 0.97(2) 2.66(2) 3.626(3) 175.9(17)
C14 H14 O2 3 1.02(2) 2.53(2) 3.283(3) 130.7(15)
C13 H13 O3 3 0.97(2) 2.65(2) 3.572(3) 160.0(17)
C8 H8 O1 3_657 0.88(2) 2.61(2) 3.487(3) 172(2)

loop_
_geom_torsion_atom_site_label_1
_geom_torsion_atom_site_label_2
_geom_torsion_atom_site_label_3
_geom_torsion_atom_site_label_4
_geom_torsion
_geom_torsion_publ_flag
C9 O1 C2 O2 176.1(2) ?
C9 O1 C2 C3 -3.6(3) ?
O2 C2 C3 C4 -178.5(3) ?
O1 C2 C3 C4 1.2(3) ?
O2 C2 C3 C11 1.5(4) ?
O1 C2 C3 C11 -178.9(2) ?
C11 C3 C4 C10 -178.3(2) ?
C2 C3 C4 C10 1.7(3) ?
C10 C5 C6 C7 -1.2(4) ?
C5 C6 C7 C8 0.6(4) ?
C6 C7 C8 C9 0.3(4) ?
C2 O1 C9 C8 -176.7(2) ?
C2 O1 C9 C10 3.2(3) ?
C7 C8 C9 O1 179.4(2) ?
C7 C8 C9 C10 -0.5(4) ?
O1 C9 C10 C5 -180.0(2) ?
C8 C9 C10 C5 -0.1(3) ?
O1 C9 C10 C4 -0.1(3) ?
C8 C9 C10 C4 179.8(2) ?
C6 C5 C10 C9 0.9(3) ?
C6 C5 C10 C4 -178.9(2) ?
C3 C4 C10 C9 -2.2(3) ?
C3 C4 C10 C5 177.6(2) ?
C17 N C11 O3 0.1(3) ?
C17 N C11 C3 179.9(2) ?
C12 O3 C11 N 0.0(3) ?
C12 O3 C11 C3 -179.9(2) ?
C4 C3 C11 N 6.5(3) yes
C2 C3 C11 N -173.4(2) yes
C4 C3 C11 O3 -173.7(2) yes
C2 C3 C11 O3 6.4(3) yes
C11 O3 C12 C13 179.4(3) ?
C11 O3 C12 C17 -0.1(2) ?
O3 C12 C13 C14 179.6(2) ?
C17 C12 C13 C14 -1.0(4) ?
C12 C13 C14 C15 1.0(4) ?
C13 C14 C15 C16 -0.2(4) ?
C14 C15 C16 C17 -0.5(4) ?
C15 C16 C17 C12 0.5(3) ?
C15 C16 C17 N -180.0(2) ?
C13 C12 C17 C16 0.3(4) ?
O3 C12 C17 C16 179.8(2) ?
C13 C12 C17 N -179.4(2) ?
O3 C12 C17 N 0.1(2) ?
C11 N C17 C16 -179.7(2) ?
C11 N C17 C12 -0.1(2) ?

loop_
_cod_related_entry_id
_cod_related_entry_database
_cod_related_entry_code
1 ChemSpider 2488568
